data_1564927
loop_
_publ_author_name
'Albalad, jorge'
'Peralta, Ricardo'
'Huxley, Michael'
'Tsoukatos, Steven'
'Shi, Zhaolin'
'Zhang, Yue-Biao'
'Evans, Jack D.'
'Sumby, Christopher J.'
'Doonan, Christian J.'

_publ_section_title
;
 Coordination Modulated On-Off Switching of Flexibility in a Metal-organic
 Framework
;
_journal_name_full 'Chemical Science'
_journal_paper_doi 10.1039/D1SC04712D
_journal_year 2021
_chemical_formula_moiety 'C75 H66 Cu I Mn3 N12 O12'
_chemical_formula_sum 'C75 H66 Cu I Mn3 N12 O12'
_chemical_formula_weight 1682.65
_space_group_crystal_system monoclinic
_space_group_IT_number 11
_space_group_name_Hall '-P 2yb'
_space_group_name_H-M_alt 'P 1 21/m 1'
_atom_sites_solution_hydrogens geom
_atom_sites_solution_primary dual
_audit_creation_date 2021-02-27
_audit_creation_method
;
Olex2 1.3
(compiled 2020.11.12 svn.r5f609507 for OlexSys, GUI svn.r6272)
;
_audit_update_record
;
2021-07-30 deposited with the CCDC.	2021-10-11 downloaded from the CCDC.
;
_cell_angle_alpha 90
_cell_angle_beta 94.47(2)
_cell_angle_gamma 90
_cell_formula_units_Z 2
_cell_length_a 12.334(2)
_cell_length_b 34.440(8)
_cell_length_c 13.084(2)
_cell_measurement_reflns_used 438
_cell_measurement_temperature 150(2)
_cell_measurement_theta_max 15.8690
_cell_measurement_theta_min 3.5480
_cell_volume 5541.0(18)
_computing_cell_refinement
;
CrysAlisPro, Agilent Technologies,
Version 1.171.37.35h (release 09-02-2015 CrysAlis171 .NET)
(compiled Feb  9 2015,16:26:32)
;
_computing_data_collection
;
CrysAlisPro, Agilent Technologies,
Version 1.171.37.35h (release 09-02-2015 CrysAlis171 .NET)
(compiled Feb  9 2015,16:26:32)
;
_computing_data_reduction
;
CrysAlisPro, Agilent Technologies,
Version 1.171.37.35h (release 09-02-2015 CrysAlis171 .NET)
(compiled Feb  9 2015,16:26:32)
;
_computing_molecular_graphics 'Olex2 1.3 (Dolomanov et al., 2009)'
_computing_publication_material 'Olex2 1.3 (Dolomanov et al., 2009)'
_computing_structure_refinement 'SHELXL 2018/3 (Sheldrick, 2015)'
_computing_structure_solution 'SHELXT  (Sheldrick, 2015)'
_diffrn_ambient_environment N~2~
_diffrn_ambient_temperature 150(2)
_diffrn_detector 'CCD plate'
_diffrn_detector_area_resol_mean 16.1695
_diffrn_detector_type Eos
_diffrn_measured_fraction_theta_full 0.964
_diffrn_measured_fraction_theta_max 0.795
_diffrn_measurement_details
;
#__ type_ start__ end____ width___ exp.time_
  1 omega  -21.00   73.00   1.0000  160.0000
omega____ theta____ kappa____ phi______ frames
    -       16.0830   19.0000  -60.0000 94

#__ type_ start__ end____ width___ exp.time_
  2 omega  -22.00    9.00   1.0000  160.0000
omega____ theta____ kappa____ phi______ frames
    -      -16.5517  -99.0000   60.0000 31

#__ type_ start__ end____ width___ exp.time_
  3 omega  -42.00   19.00   1.0000  160.0000
omega____ theta____ kappa____ phi______ frames
    -      -16.5517   37.0000   60.0000 61
;
_diffrn_measurement_device 'four-circle diffractometer'
_diffrn_measurement_device_type 'Xcalibur, Eos'
_diffrn_measurement_method '\w scans'
_diffrn_orient_matrix_UB_11 -0.0113669000
_diffrn_orient_matrix_UB_12 -0.0201634000
_diffrn_orient_matrix_UB_13 -0.0024374000
_diffrn_orient_matrix_UB_21 -0.0457639000
_diffrn_orient_matrix_UB_22 0.0029396000
_diffrn_orient_matrix_UB_23 0.0287922000
_diffrn_orient_matrix_UB_31 -0.0331926000
_diffrn_orient_matrix_UB_32 0.0028939000
_diffrn_orient_matrix_UB_33 -0.0461200000
_diffrn_radiation_monochromator graphite
_diffrn_radiation_probe x-ray
_diffrn_radiation_type 'Mo K\a'
_diffrn_radiation_wavelength 0.71073
_diffrn_reflns_av_R_equivalents 0.3740
_diffrn_reflns_av_unetI/netI 0.9529
_diffrn_reflns_Laue_measured_fraction_full 0.964
_diffrn_reflns_Laue_measured_fraction_max 0.795
_diffrn_reflns_limit_h_max 16
_diffrn_reflns_limit_h_min -16
_diffrn_reflns_limit_k_max 25
_diffrn_reflns_limit_k_min -44
_diffrn_reflns_limit_l_max 16
_diffrn_reflns_limit_l_min -12
_diffrn_reflns_number 19217
_diffrn_reflns_point_group_measured_fraction_full 0.964
_diffrn_reflns_point_group_measured_fraction_max 0.795
_diffrn_reflns_theta_full 25.000
_diffrn_reflns_theta_max 28.139
_diffrn_reflns_theta_min 3.313
_diffrn_source 'Enhance (Mo) X-ray Source'
_exptl_absorpt_coefficient_mu 0.848
_exptl_absorpt_correction_T_max 1.00000
_exptl_absorpt_correction_T_min 0.70290
_exptl_absorpt_correction_type multi-scan
_exptl_absorpt_process_details
;
CrysAlisPro, Agilent Technologies,
Version 1.171.37.35h (release 09-02-2015 CrysAlis171 .NET)
(compiled Feb  9 2015,16:26:32)
Empirical absorption correction using spherical harmonics,
 implemented in SCALE3 ABSPACK scaling algorithm.
;
_exptl_crystal_colour 'clear yellowish colourless'
_exptl_crystal_colour_lustre clear
_exptl_crystal_colour_modifier yellowish
_exptl_crystal_colour_primary colourless
_exptl_crystal_density_diffrn 1.009
_exptl_crystal_description plate
_exptl_crystal_F_000 1706
_exptl_crystal_size_max 0.29
_exptl_crystal_size_mid 0.13
_exptl_crystal_size_min 0.04
_refine_diff_density_max 1.786
_refine_diff_density_min -0.672
_refine_diff_density_rms 0.222
_refine_ls_extinction_method none
_refine_ls_goodness_of_fit_ref 0.955
_refine_ls_hydrogen_treatment constr
_refine_ls_matrix_type full
_refine_ls_number_parameters 401
_refine_ls_number_reflns 10966
_refine_ls_number_restraints 494
_refine_ls_restrained_S_all 0.936
_refine_ls_R_factor_all 0.5056
_refine_ls_R_factor_gt 0.1917
_refine_ls_shift/su_max 0.003
_refine_ls_shift/su_mean 0.000
_refine_ls_structure_factor_coef Fsqd
_refine_ls_weighting_details 'w=1/[\s^2^(Fo^2^)+(0.1896P)^2^] where P=(Fo^2^+2Fc^2^)/3'
_refine_ls_weighting_scheme calc
_refine_ls_wR_factor_gt 0.4391
_refine_ls_wR_factor_ref 0.5919
_reflns_Friedel_coverage 0.000
_reflns_number_gt 1682
_reflns_number_total 10966
_reflns_threshold_expression 'I > 2\s(I)'
_cod_data_source_file d1sc04712d2.cif
_cod_data_source_block cucl_nai_cyclohexane
_cod_original_cell_volume 5541(2)
_cod_database_code 1564927
_shelx_shelxl_version_number 2018/3
_chemical_oxdiff_formula C25H30N4O4Cu1
_shelx_space_group_comment
;
The symmetry employed for this shelxl refinement is uniquely defined
by the following loop, which should always be used as a source of
symmetry information in preference to the above space-group names.
They are only intended as comments.
;
_reflns_odcompleteness_completeness 96.35
_reflns_odcompleteness_iscentric 1
_reflns_odcompleteness_theta 25.01
_olex2_refinement_description
;
1. Fixed Uiso
 At 1.2 times of:
  All C(H) groups, All C(H,H) groups
 At 1.5 times of:
  All C(H,H,H) groups
2. Restrained distances
 C65-C67
 1.45 with sigma of 0.02
 C74-C77
 1.45 with sigma of 0.02
 C44-C47
 1.45 with sigma of 0.02
3. Uiso/Uaniso restraints and constraints
C1 \\sim C13 \\sim C14 \\sim C15 \\sim C16 \\sim C17 \\sim C21 \\sim C22 \\sim
C23 \\sim C24 \\sim C25 \\sim C26 \\sim C27 \\sim C33 \\sim C34 \\sim C35 \\sim
C36 \\sim C37 \\sim C41 \\sim C42 \\sim C43 \\sim C44 \\sim C45 \\sim C46 \\sim
C47 \\sim C51 \\sim C63 \\sim C64 \\sim C65 \\sim C66 \\sim C67 \\sim C71 \\sim
C72 \\sim C73 \\sim C74 \\sim C75 \\sim C76 \\sim C77 \\sim N11 \\sim N12 \\sim
N31 \\sim N32 \\sim N61 \\sim N62 \\sim O28 \\sim O29 \\sim O48 \\sim O49 \\sim
O78 \\sim O79: within 2A with sigma of 0.04 and sigma for terminal atoms of
0.08 within 2A
Uanis(C13) \\sim Ueq, Uanis(C77) \\sim Ueq: with sigma of 0.1 and sigma for
terminal atoms of 0.2
4. Rigid body (RIGU) restrains
 C1, C13, C14, C15, C16, C17, C21, C22, C23, C24, C25, C26, C27, C33, C34, C35,
  C36, C37, C41, C42, C43, C44, C45, C46, C47, C51, C63, C64, C65, C66, C67,
 C71, C72, C73, C74, C75, C76, C77, N11, N12, N31, N32, N61, N62, O28, O29, O48,
  O49, O78, O79
 with sigma for 1-2 distances of 0.004 and sigma for 1-3 distances of 0.004
5.a Secondary CH2 refined with riding coordinates:
 C1(H1A,H1B), C51(H51A,H51B)
5.b Aromatic/amide H refined with riding coordinates:
 C22(H22), C23(H23), C25(H25), C26(H26), C42(H42), C43(H43), C45(H45),
 C46(H46), C72(H72), C73(H73), C75(H75), C76(H76)
5.c Idealised Me refined as rotating group:
 C16(H16A,H16B,H16C), C17(H17A,H17B,H17C), C36(H36A,H36B,H36C), C37(H37A,H37B,
 H37C), C66(H66A,H66B,H66C), C67(H67A,H67B,H67C)
;
_smtbx_masks_void_probe_radius 1.2
_smtbx_masks_void_truncation_radius 1.2
_olex2_submission_special_instructions 'No special instructions were received'

loop_
_space_group_symop_operation_xyz
'x, y, z'
'-x, y+1/2, -z'
'-x, -y, -z'
'x, -y-1/2, z'

loop_
_atom_site_label
_atom_site_type_symbol
_atom_site_fract_x
_atom_site_fract_y
_atom_site_fract_z
_atom_site_U_iso_or_equiv
_atom_site_adp_type
_atom_site_occupancy
_atom_site_site_symmetry_order
_atom_site_calc_flag
_atom_site_refinement_flags_posn
_atom_site_refinement_flags_adp
_atom_site_refinement_flags_occupancy
_atom_site_disorder_assembly
_atom_site_disorder_group
I1 I 0.8916(3) 0.250000 0.8873(2) 0.0509(11) Uani 1 2 d S T P . .
Mn1 Mn 1.2938(3) -0.06389(12) 1.3916(3) 0.0242(11) Uani 1 1 d . . . . .
C1 C 1.214(2) -0.1413(7) 1.2592(17) 0.021(5) Uani 1 1 d . U . . .
H1A H 1.194637 -0.166423 1.225564 0.025 Uiso 1 1 calc R U . . .
H1B H 1.271805 -0.146265 1.314381 0.025 Uiso 1 1 calc R U . . .
Mn2 Mn 1.500000 0.000000 1.500000 0.0244(15) Uani 1 2 d S . P . .
Cu3 Cu 0.9190(4) 0.250000 1.0752(4) 0.0450(16) Uani 1 2 d S T P . .
N11 N 1.1216(17) -0.1259(6) 1.3021(14) 0.023(4) Uani 1 1 d . U . . .
N12 N 1.1361(15) -0.0981(6) 1.3776(13) 0.016(4) Uani 1 1 d . U . . .
C13 C 1.036(2) -0.0859(8) 1.4016(19) 0.028(6) Uani 1 1 d . U . . .
C14 C 0.958(2) -0.1042(8) 1.346(2) 0.030(5) Uani 1 1 d . U . . .
C15 C 1.014(2) -0.1291(8) 1.2772(18) 0.024(5) Uani 1 1 d . U . . .
C16 C 1.0346(19) -0.0531(7) 1.4746(16) 0.016(6) Uiso 1 1 d . U . . .
H16A H 1.043039 -0.063109 1.544956 0.023 Uiso 1 1 calc R U . . .
H16B H 0.965150 -0.039339 1.463820 0.023 Uiso 1 1 calc R U . . .
H16C H 1.094372 -0.035262 1.463524 0.023 Uiso 1 1 calc R U . . .
C17 C 0.973(2) -0.1603(8) 1.203(2) 0.046(9) Uani 1 1 d . U . . .
H17A H 1.014717 -0.159564 1.141870 0.069 Uiso 1 1 calc R U . . .
H17B H 0.895907 -0.155813 1.182069 0.069 Uiso 1 1 calc R U . . .
H17C H 0.981713 -0.185820 1.235473 0.069 Uiso 1 1 calc R U . . .
C21 C 0.841(2) -0.1001(8) 1.3416(19) 0.027(5) Uani 1 1 d . U . . .
C22 C 0.773(2) -0.1318(9) 1.352(2) 0.041(7) Uani 1 1 d . U . . .
H22 H 0.803115 -0.157268 1.356512 0.049 Uiso 1 1 calc R U . . .
C23 C 0.659(2) -0.1265(8) 1.3562(18) 0.034(6) Uani 1 1 d . U . . .
H23 H 0.611515 -0.148062 1.356302 0.040 Uiso 1 1 calc R U . . .
C24 C 0.618(2) -0.0872(7) 1.3602(19) 0.024(6) Uiso 1 1 d . U . . .
C25 C 0.682(2) -0.0568(9) 1.3493(18) 0.033(7) Uiso 1 1 d . U . . .
H25 H 0.652675 -0.031329 1.350862 0.039 Uiso 1 1 calc R U . . .
C26 C 0.797(2) -0.0624(8) 1.3347(18) 0.028(6) Uani 1 1 d . U . . .
H26 H 0.841105 -0.040856 1.320741 0.033 Uiso 1 1 calc R U . . .
C27 C 0.497(2) -0.0833(7) 1.3721(18) 0.014(5) Uiso 1 1 d . U . . .
O28 O 0.4338(14) -0.1114(5) 1.3767(14) 0.039(5) Uani 1 1 d . U . . .
O29 O 0.4681(13) -0.0490(6) 1.3840(13) 0.038(5) Uani 1 1 d . U . . .
N31 N 1.2544(17) -0.1150(6) 1.1848(14) 0.023(5) Uani 1 1 d . U . . .
N32 N 1.2755(15) -0.0758(6) 1.2163(14) 0.016(5) Uiso 1 1 d . U . . .
C33 C 1.304(2) -0.0583(8) 1.1294(19) 0.025(6) Uiso 1 1 d . U . . .
C34 C 1.285(2) -0.0871(7) 1.045(2) 0.026(6) Uiso 1 1 d . U . . .
C35 C 1.267(2) -0.1215(7) 1.0811(18) 0.023(6) Uani 1 1 d . U . . .
C36 C 1.346(2) -0.0177(7) 1.140(2) 0.032(7) Uiso 1 1 d . U . . .
H36A H 1.284661 0.000315 1.142355 0.049 Uiso 1 1 calc R U . . .
H36B H 1.387390 -0.011341 1.081369 0.049 Uiso 1 1 calc R U . . .
H36C H 1.393288 -0.015391 1.203522 0.049 Uiso 1 1 calc R U . . .
C37 C 1.247(2) -0.1606(6) 1.0317(17) 0.027(7) Uani 1 1 d . U . . .
H37A H 1.285758 -0.162248 0.969327 0.040 Uiso 1 1 calc R U . . .
H37B H 1.168785 -0.164064 1.014130 0.040 Uiso 1 1 calc R U . . .
H37C H 1.273125 -0.181069 1.079597 0.040 Uiso 1 1 calc R U . . .
C41 C 1.301(2) -0.0761(8) 0.937(2) 0.029(6) Uani 1 1 d . U . . .
C42 C 1.375(2) -0.0507(7) 0.9074(18) 0.024(6) Uani 1 1 d . U . . .
H42 H 1.420356 -0.037070 0.957653 0.029 Uiso 1 1 calc R U . . .
C43 C 1.387(2) -0.0441(8) 0.8056(18) 0.023(6) Uani 1 1 d . U . . .
H43 H 1.441137 -0.025990 0.789524 0.027 Uiso 1 1 calc R U . . .
C44 C 1.3289(18) -0.0609(7) 0.7261(15) 0.015(5) Uiso 1 1 d D U . . .
C45 C 1.2558(19) -0.0888(7) 0.7608(18) 0.020(6) Uiso 1 1 d . U . . .
H45 H 1.214306 -0.103860 0.711089 0.024 Uiso 1 1 calc R U . . .
C46 C 1.241(2) -0.0955(7) 0.8670(18) 0.021(6) Uiso 1 1 d . U . . .
H46 H 1.188634 -0.113763 0.886327 0.026 Uiso 1 1 calc R U . . .
C47 C 1.342(2) -0.0557(8) 0.6163(16) 0.027(7) Uiso 1 1 d D U . . .
O48 O 1.2884(14) -0.0749(5) 0.5518(13) 0.031(5) Uiso 1 1 d . U . . .
O49 O 1.4041(16) -0.0293(6) 0.6006(14) 0.048(6) Uiso 1 1 d . U . . .
C51 C 0.873(3) 0.250000 1.314(3) 0.041(8) Uani 1 2 d S TU P . .
H51A H 0.795785 0.250000 1.287639 0.050 Uiso 1 2 calc R U P . .
H51B H 0.877189 0.250000 1.389728 0.050 Uiso 1 2 calc R U P . .
N61 N 0.9285(19) 0.2158(7) 1.2766(18) 0.043(5) Uani 1 1 d . U . . .
N62 N 0.9447(18) 0.2067(7) 1.1800(18) 0.038(5) Uani 1 1 d . U . . .
C63 C 0.999(2) 0.1735(8) 1.186(2) 0.036(6) Uani 1 1 d . U . . .
C64 C 1.021(2) 0.1596(8) 1.278(2) 0.031(5) Uani 1 1 d . U . . .
C65 C 0.978(2) 0.1843(8) 1.3423(18) 0.034(6) Uani 1 1 d D U . . .
C66 C 1.030(2) 0.1585(8) 1.0878(18) 0.037(8) Uani 1 1 d . U . . .
H66A H 1.049178 0.180269 1.044308 0.056 Uiso 1 1 calc R U . . .
H66B H 0.968756 0.144196 1.053619 0.056 Uiso 1 1 calc R U . . .
H66C H 1.092579 0.141174 1.099525 0.056 Uiso 1 1 calc R U . . .
C67 C 0.973(3) 0.1873(9) 1.4551(17) 0.063(10) Uani 1 1 d D U . . .
H67A H 0.943094 0.163307 1.481302 0.094 Uiso 1 1 calc R U . . .
H67B H 0.927274 0.209301 1.471071 0.094 Uiso 1 1 calc R U . . .
H67C H 1.046981 0.191289 1.487293 0.094 Uiso 1 1 calc R U . . .
C71 C 1.085(2) 0.1258(8) 1.3154(19) 0.025(5) Uani 1 1 d . U . . .
C72 C 1.181(2) 0.1272(7) 1.3719(19) 0.028(6) Uani 1 1 d . U . . .
H72 H 1.207329 0.151758 1.395482 0.034 Uiso 1 1 calc R U . . .
C73 C 1.239(2) 0.0958(7) 1.396(2) 0.032(6) Uani 1 1 d . U . . .
H73 H 1.303450 0.098084 1.440554 0.038 Uiso 1 1 calc R U . . .
C74 C 1.207(2) 0.0593(7) 1.357(2) 0.032(6) Uani 1 1 d D U . . .
C75 C 1.117(2) 0.0576(8) 1.2927(18) 0.029(7) Uiso 1 1 d . U . . .
H75 H 1.095343 0.033100 1.264514 0.035 Uiso 1 1 calc R U . . .
C76 C 1.052(2) 0.0910(8) 1.264(2) 0.032(7) Uiso 1 1 d . U . . .
H76 H 0.991477 0.089921 1.215208 0.038 Uiso 1 1 calc R U . . .
C77 C 1.267(2) 0.0240(7) 1.393(2) 0.026(6) Uani 1 1 d D U . . .
O78 O 1.3661(15) 0.0285(5) 1.4273(14) 0.040(5) Uani 1 1 d . U . . .
O79 O 1.2301(15) -0.0079(5) 1.3696(12) 0.033(5) Uani 1 1 d . U . . .

loop_
_atom_site_aniso_label
_atom_site_aniso_U_11
_atom_site_aniso_U_22
_atom_site_aniso_U_33
_atom_site_aniso_U_23
_atom_site_aniso_U_13
_atom_site_aniso_U_12
I1 0.072(2) 0.0256(17) 0.056(2) 0.000 0.0091(18) 0.000
Mn1 0.021(2) 0.029(2) 0.022(2) -0.003(2) 0.0013(18) 0.007(2)
C1 0.024(10) 0.027(12) 0.012(10) 0.004(8) 0.002(8) 0.016(9)
Mn2 0.021(3) 0.030(4) 0.022(3) 0.007(3) 0.002(3) 0.002(3)
Cu3 0.045(4) 0.028(3) 0.062(4) 0.000 0.000(3) 0.000
N11 0.024(8) 0.028(10) 0.019(9) -0.004(7) 0.009(6) -0.001(7)
N12 0.017(8) 0.025(10) 0.006(9) 0.003(7) 0.003(7) 0.007(7)
C13 0.024(9) 0.035(13) 0.026(12) -0.014(10) 0.009(8) 0.010(8)
C14 0.024(7) 0.039(12) 0.028(12) -0.009(9) 0.012(7) 0.001(7)
C15 0.026(8) 0.037(12) 0.011(11) -0.009(9) 0.009(7) 0.000(8)
C17 0.016(15) 0.043(16) 0.077(19) -0.039(14) -0.006(14) 0.011(12)
C21 0.028(7) 0.023(9) 0.032(13) 0.001(11) 0.017(9) -0.004(7)
C22 0.037(10) 0.037(11) 0.046(15) -0.001(13) -0.003(12) -0.019(10)
C23 0.035(10) 0.040(15) 0.024(14) 0.005(12) -0.011(11) -0.027(11)
C26 0.022(12) 0.032(10) 0.028(14) 0.003(11) -0.002(11) 0.003(9)
O28 0.030(11) 0.027(11) 0.058(13) -0.003(10) -0.004(10) -0.005(9)
O29 0.011(10) 0.067(14) 0.036(11) 0.009(11) 0.001(9) 0.007(10)
N31 0.032(11) 0.029(10) 0.008(8) -0.005(7) 0.002(7) 0.008(9)
C35 0.042(14) 0.017(10) 0.012(9) -0.004(8) 0.007(9) 0.008(11)
C37 0.06(2) 0.013(11) 0.004(12) 0.001(9) -0.003(13) 0.016(11)
C41 0.016(12) 0.036(13) 0.034(13) 0.012(11) -0.010(10) -0.012(10)
C42 0.029(13) 0.024(12) 0.021(10) -0.006(10) 0.008(10) -0.009(10)
C43 0.025(14) 0.025(13) 0.018(10) -0.005(10) 0.010(10) 0.008(11)
C51 0.05(2) 0.034(12) 0.046(19) 0.000 0.016(16) 0.000
N61 0.050(14) 0.034(10) 0.047(10) 0.001(8) 0.015(10) 0.005(9)
N62 0.035(13) 0.037(11) 0.042(9) 0.002(8) 0.007(10) 0.005(9)
C63 0.045(15) 0.034(11) 0.029(8) -0.007(8) 0.000(10) 0.005(10)
C64 0.031(13) 0.035(11) 0.028(9) -0.008(8) 0.004(9) 0.004(9)
C65 0.035(14) 0.030(11) 0.038(8) -0.003(8) 0.017(10) 0.000(10)
C66 0.030(17) 0.059(19) 0.023(10) 0.010(11) 0.002(12) 0.033(15)
C67 0.12(3) 0.027(18) 0.041(9) -0.001(12) 0.029(14) -0.001(19)
C71 0.020(11) 0.037(11) 0.020(12) -0.008(9) 0.009(9) 0.002(8)
C72 0.027(11) 0.009(9) 0.048(15) 0.001(10) -0.003(10) -0.006(8)
C73 0.040(13) 0.020(8) 0.037(15) -0.002(9) 0.002(11) 0.009(8)
C74 0.035(12) 0.013(7) 0.048(14) 0.003(9) -0.006(12) 0.013(8)
C77 0.028(10) 0.012(7) 0.038(14) 0.001(8) 0.002(9) 0.014(7)
O78 0.029(9) 0.032(10) 0.057(13) 0.002(10) -0.002(9) 0.017(8)
O79 0.062(12) 0.011(7) 0.027(10) 0.011(8) 0.014(9) 0.000(8)

loop_
_atom_type_symbol
_atom_type_description
_atom_type_scat_dispersion_real
_atom_type_scat_dispersion_imag
_atom_type_scat_source
C C 0.0033 0.0016 'International Tables Vol C Tables 4.2.6.8 and 6.1.1.4'
H H 0.0000 0.0000 'International Tables Vol C Tables 4.2.6.8 and 6.1.1.4'
Cu Cu 0.3201 1.2651 'International Tables Vol C Tables 4.2.6.8 and 6.1.1.4'
I I -0.4742 1.8119 'International Tables Vol C Tables 4.2.6.8 and 6.1.1.4'
Mn Mn 0.3368 0.7283 'International Tables Vol C Tables 4.2.6.8 and 6.1.1.4'
N N 0.0061 0.0033 'International Tables Vol C Tables 4.2.6.8 and 6.1.1.4'
O O 0.0106 0.0060 'International Tables Vol C Tables 4.2.6.8 and 6.1.1.4'

loop_
_geom_angle_atom_site_label_1
_geom_angle_atom_site_label_2
_geom_angle_atom_site_label_3
_geom_angle
_geom_angle_site_symmetry_1
_geom_angle_site_symmetry_3
_geom_angle_publ_flag
N12 Mn1 C27 132.7(8) . 1_655 ?
N12 Mn1 O28 104.9(7) . 1_655 ?
N12 Mn1 N32 79.2(7) . . ?
O28 Mn1 C27 28.3(6) 1_655 1_655 ?
O29 Mn1 N12 160.6(8) 1_655 . ?
O29 Mn1 C27 28.3(7) 1_655 1_655 ?
O29 Mn1 O28 56.5(7) 1_655 1_655 ?
O29 Mn1 N32 90.9(7) 1_655 . ?
N32 Mn1 C27 83.1(7) . 1_655 ?
N32 Mn1 O28 79.3(6) . 1_655 ?
O48 Mn1 N12 84.0(7) 1_556 . ?
O48 Mn1 C27 98.8(7) 1_556 1_655 ?
O48 Mn1 O28 92.1(7) 1_556 1_655 ?
O48 Mn1 O29 100.9(7) 1_556 1_655 ?
O48 Mn1 N32 158.3(7) 1_556 . ?
O79 Mn1 N12 99.1(7) . . ?
O79 Mn1 C27 124.9(8) . 1_655 ?
O79 Mn1 O28 151.9(7) . 1_655 ?
O79 Mn1 O29 97.7(8) . 1_655 ?
O79 Mn1 N32 91.2(7) . . ?
O79 Mn1 O48 105.0(7) . 1_556 ?
H1A C1 H1B 108.0 . . ?
N11 C1 H1A 109.4 . . ?
N11 C1 H1B 109.4 . . ?
N11 C1 N31 111(2) . . ?
N31 C1 H1A 109.4 . . ?
N31 C1 H1B 109.4 . . ?
O29 Mn2 O29 180.0 1_655 3_758 ?
O49 Mn2 O29 90.8(7) 3_857 1_655 ?
O49 Mn2 O29 90.8(7) 1_556 3_758 ?
O49 Mn2 O29 89.2(7) 3_857 3_758 ?
O49 Mn2 O29 89.2(7) 1_556 1_655 ?
O49 Mn2 O49 180.0(10) 3_857 1_556 ?
O78 Mn2 O29 92.6(7) 3_858 1_655 ?
O78 Mn2 O29 87.4(7) 3_858 3_758 ?
O78 Mn2 O29 87.4(7) . 1_655 ?
O78 Mn2 O29 92.6(7) . 3_758 ?
O78 Mn2 O49 92.7(8) . 1_556 ?
O78 Mn2 O49 92.7(8) 3_858 3_857 ?
O78 Mn2 O49 87.3(8) 3_858 1_556 ?
O78 Mn2 O49 87.3(8) . 3_857 ?
O78 Mn2 O78 180.0(9) . 3_858 ?
N62 Cu3 I1 132.6(7) . . ?
N62 Cu3 I1 132.6(7) 4_565 . ?
N62 Cu3 N62 94.4(13) . 4_565 ?
N12 N11 C1 119(2) . . ?
C15 N11 C1 133(2) . . ?
C15 N11 N12 108(2) . . ?
N11 N12 Mn1 118.8(15) . . ?
C13 N12 Mn1 127.2(17) . . ?
C13 N12 N11 108.2(19) . . ?
N12 C13 C16 116(2) . . ?
C14 C13 N12 111(2) . . ?
C14 C13 C16 133(2) . . ?
C13 C14 C15 105(2) . . ?
C13 C14 C21 131(3) . . ?
C15 C14 C21 124(2) . . ?
N11 C15 C14 108(2) . . ?
N11 C15 C17 119(2) . . ?
C14 C15 C17 132(2) . . ?
C13 C16 H16A 109.5 . . ?
C13 C16 H16B 109.5 . . ?
C13 C16 H16C 109.5 . . ?
H16A C16 H16B 109.5 . . ?
H16A C16 H16C 109.5 . . ?
H16B C16 H16C 109.5 . . ?
C15 C17 H17A 109.5 . . ?
C15 C17 H17B 109.5 . . ?
C15 C17 H17C 109.5 . . ?
H17A C17 H17B 109.5 . . ?
H17A C17 H17C 109.5 . . ?
H17B C17 H17C 109.5 . . ?
C22 C21 C14 122(3) . . ?
C22 C21 C26 120(3) . . ?
C26 C21 C14 118(3) . . ?
C21 C22 H22 119.8 . . ?
C21 C22 C23 120(3) . . ?
C23 C22 H22 119.8 . . ?
C22 C23 H23 120.9 . . ?
C22 C23 C24 118(2) . . ?
C24 C23 H23 120.9 . . ?
C23 C24 C27 116(2) . . ?
C25 C24 C23 122(3) . . ?
C25 C24 C27 123(2) . . ?
C24 C25 H25 120.0 . . ?
C24 C25 C26 120(3) . . ?
C26 C25 H25 120.0 . . ?
C21 C26 C25 119(3) . . ?
C21 C26 H26 120.3 . . ?
C25 C26 H26 120.3 . . ?
C24 C27 Mn1 170.2(18) . 1_455 ?
O28 C27 Mn1 65.7(13) . 1_455 ?
O28 C27 C24 124(2) . . ?
O28 C27 O29 123(2) . . ?
O29 C27 Mn1 57.5(13) . 1_455 ?
O29 C27 C24 113(2) . . ?
C27 O28 Mn1 86.1(15) . 1_455 ?
Mn1 O29 Mn2 105.0(7) 1_455 1_455 ?
C27 O29 Mn1 94.2(16) . 1_455 ?
C27 O29 Mn2 138.3(16) . 1_455 ?
N32 N31 C1 117.6(19) . . ?
C35 N31 C1 129(2) . . ?
C35 N31 N32 114(2) . . ?
N31 N32 Mn1 116.9(14) . . ?
C33 N32 Mn1 137.4(16) . . ?
C33 N32 N31 103.4(19) . . ?
N32 C33 C34 107(2) . . ?
N32 C33 C36 117(2) . . ?
C34 C33 C36 137(2) . . ?
C35 C34 C33 111(2) . . ?
C35 C34 C41 128(2) . . ?
C41 C34 C33 121(2) . . ?
N31 C35 C37 122(2) . . ?
C34 C35 N31 104(2) . . ?
C34 C35 C37 133(2) . . ?
C33 C36 H36A 109.5 . . ?
C33 C36 H36B 109.5 . . ?
C33 C36 H36C 109.5 . . ?
H36A C36 H36B 109.5 . . ?
H36A C36 H36C 109.5 . . ?
H36B C36 H36C 109.5 . . ?
C35 C37 H37A 109.5 . . ?
C35 C37 H37B 109.5 . . ?
C35 C37 H37C 109.5 . . ?
H37A C37 H37B 109.5 . . ?
H37A C37 H37C 109.5 . . ?
H37B C37 H37C 109.5 . . ?
C42 C41 C34 126(2) . . ?
C46 C41 C34 115(2) . . ?
C46 C41 C42 119(3) . . ?
C41 C42 H42 119.5 . . ?
C41 C42 C43 121(2) . . ?
C43 C42 H42 119.5 . . ?
C42 C43 H43 116.9 . . ?
C44 C43 C42 126(3) . . ?
C44 C43 H43 116.9 . . ?
C43 C44 C45 111(2) . . ?
C43 C44 C47 128(2) . . ?
C45 C44 C47 121(2) . . ?
C44 C45 H45 118.2 . . ?
C44 C45 C46 124(2) . . ?
C46 C45 H45 118.2 . . ?
C41 C46 C45 119(2) . . ?
C41 C46 H46 120.3 . . ?
C45 C46 H46 120.3 . . ?
O48 C47 C44 121(2) . . ?
O49 C47 C44 112(2) . . ?
O49 C47 O48 127(2) . . ?
C47 O48 Mn1 121.5(16) . 1_554 ?
C47 O49 Mn2 149.2(18) . 1_554 ?
H51A C51 H51B 108.5 . . ?
N61 C51 H51A 110.3 4_565 . ?
N61 C51 H51A 110.3 . . ?
N61 C51 H51B 110.3 . . ?
N61 C51 H51B 110.3 4_565 . ?
N61 C51 N61 107(3) 4_565 . ?
C51 N61 C65 125(2) . . ?
N62 N61 C51 128(3) . . ?
N62 N61 C65 107(2) . . ?
N61 N62 Cu3 116.1(18) . . ?
C63 N62 Cu3 137(2) . . ?
C63 N62 N61 105(2) . . ?
N62 C63 C66 115(3) . . ?
C64 C63 N62 116(3) . . ?
C64 C63 C66 129(3) . . ?
C63 C64 C65 106(3) . . ?
C63 C64 C71 132(3) . . ?
C65 C64 C71 122(2) . . ?
N61 C65 C67 119(2) . . ?
C64 C65 N61 106(2) . . ?
C64 C65 C67 136(3) . . ?
C63 C66 H66A 109.5 . . ?
C63 C66 H66B 109.5 . . ?
C63 C66 H66C 109.5 . . ?
H66A C66 H66B 109.5 . . ?
H66A C66 H66C 109.5 . . ?
H66B C66 H66C 109.5 . . ?
C65 C67 H67A 109.5 . . ?
C65 C67 H67B 109.5 . . ?
C65 C67 H67C 109.5 . . ?
H67A C67 H67B 109.5 . . ?
H67A C67 H67C 109.5 . . ?
H67B C67 H67C 109.5 . . ?
C72 C71 C64 126(2) . . ?
C72 C71 C76 120(3) . . ?
C76 C71 C64 113(2) . . ?
C71 C72 H72 118.6 . . ?
C73 C72 C71 123(3) . . ?
C73 C72 H72 118.6 . . ?
C72 C73 H73 119.6 . . ?
C72 C73 C74 121(2) . . ?
C74 C73 H73 119.6 . . ?
C73 C74 C77 120(2) . . ?
C75 C74 C73 118(2) . . ?
C75 C74 C77 122(2) . . ?
C74 C75 H75 118.5 . . ?
C74 C75 C76 123(2) . . ?
C76 C75 H75 118.5 . . ?
C71 C76 C75 115(2) . . ?
C71 C76 H76 122.5 . . ?
C75 C76 H76 122.5 . . ?
O78 C77 C74 117(2) . . ?
O79 C77 C74 119(2) . . ?
O79 C77 O78 122(2) . . ?
C77 O78 Mn2 143.5(17) . . ?
C77 O79 Mn1 131.7(17) . . ?

loop_
_geom_bond_atom_site_label_1
_geom_bond_atom_site_label_2
_geom_bond_distance
_geom_bond_site_symmetry_2
_geom_bond_publ_flag
I1 Cu3 2.455(6) . ?
Mn1 N12 2.27(2) . ?
Mn1 C27 2.63(3) 1_655 ?
Mn1 O28 2.398(19) 1_655 ?
Mn1 O29 2.220(17) 1_655 ?
Mn1 N32 2.324(18) . ?
Mn1 O48 2.136(17) 1_556 ?
Mn1 O79 2.094(17) . ?
C1 H1A 0.9900 . ?
C1 H1B 0.9900 . ?
C1 N11 1.41(3) . ?
C1 N31 1.45(3) . ?
Mn2 O29 2.28(2) 1_655 ?
Mn2 O29 2.28(2) 3_758 ?
Mn2 O49 2.10(2) 1_556 ?
Mn2 O49 2.10(2) 3_857 ?
Mn2 O78 2.085(17) 3_858 ?
Mn2 O78 2.085(16) . ?
Cu3 N62 2.03(2) . ?
Cu3 N62 2.03(2) 4_565 ?
N11 N12 1.38(3) . ?
N11 C15 1.35(3) . ?
N12 C13 1.36(3) . ?
C13 C14 1.32(3) . ?
C13 C16 1.48(3) . ?
C14 C15 1.45(3) . ?
C14 C21 1.45(3) . ?
C15 C17 1.51(3) . ?
C16 H16A 0.9800 . ?
C16 H16B 0.9800 . ?
C16 H16C 0.9800 . ?
C17 H17A 0.9800 . ?
C17 H17B 0.9800 . ?
C17 H17C 0.9800 . ?
C21 C22 1.39(3) . ?
C21 C26 1.41(3) . ?
C22 H22 0.9500 . ?
C22 C23 1.42(4) . ?
C23 H23 0.9500 . ?
C23 C24 1.45(4) . ?
C24 C25 1.32(3) . ?
C24 C27 1.52(3) . ?
C25 H25 0.9500 . ?
C25 C26 1.45(3) . ?
C26 H26 0.9500 . ?
C27 O28 1.25(3) . ?
C27 O29 1.25(3) . ?
N31 N32 1.43(3) . ?
N31 C35 1.39(3) . ?
N32 C33 1.36(3) . ?
C33 C34 1.49(3) . ?
C33 C36 1.49(3) . ?
C34 C35 1.30(3) . ?
C34 C41 1.49(3) . ?
C35 C37 1.51(3) . ?
C36 H36A 0.9800 . ?
C36 H36B 0.9800 . ?
C36 H36C 0.9800 . ?
C37 H37A 0.9800 . ?
C37 H37B 0.9800 . ?
C37 H37C 0.9800 . ?
C41 C42 1.35(3) . ?
C41 C46 1.32(3) . ?
C42 H42 0.9500 . ?
C42 C43 1.37(3) . ?
C43 H43 0.9500 . ?
C43 C44 1.35(3) . ?
C44 C45 1.42(3) . ?
C44 C47 1.469(17) . ?
C45 H45 0.9500 . ?
C45 C46 1.43(3) . ?
C46 H46 0.9500 . ?
C47 O48 1.23(3) . ?
C47 O49 1.22(3) . ?
C51 H51A 0.9900 . ?
C51 H51B 0.9900 . ?
C51 N61 1.46(3) 4_565 ?
C51 N61 1.46(3) . ?
N61 N62 1.33(3) . ?
N61 C65 1.48(3) . ?
N62 C63 1.32(3) . ?
C63 C64 1.31(3) . ?
C63 C66 1.46(3) . ?
C64 C65 1.33(3) . ?
C64 C71 1.47(4) . ?
C65 C67 1.485(18) . ?
C66 H66A 0.9800 . ?
C66 H66B 0.9800 . ?
C66 H66C 0.9800 . ?
C67 H67A 0.9800 . ?
C67 H67B 0.9800 . ?
C67 H67C 0.9800 . ?
C71 C72 1.34(3) . ?
C71 C76 1.42(3) . ?
C72 H72 0.9500 . ?
C72 C73 1.32(3) . ?
C73 H73 0.9500 . ?
C73 C74 1.40(3) . ?
C74 C75 1.34(3) . ?
C74 C77 1.482(17) . ?
C75 H75 0.9500 . ?
C75 C76 1.43(3) . ?
C76 H76 0.9500 . ?
C77 O78 1.27(3) . ?
C77 O79 1.22(3) . ?

loop_
_geom_torsion_atom_site_label_1
_geom_torsion_atom_site_label_2
_geom_torsion_atom_site_label_3
_geom_torsion_atom_site_label_4
_geom_torsion
_geom_torsion_site_symmetry_1
_geom_torsion_site_symmetry_2
_geom_torsion_site_symmetry_3
_geom_torsion_site_symmetry_4
_geom_torsion_publ_flag
Mn1 N12 C13 C14 152.3(18) . . . . ?
Mn1 N12 C13 C16 -22(3) . . . . ?
Mn1 C27 O29 Mn2 118(2) 1_455 . . 1_455 ?
Mn1 N32 C33 C34 168.3(17) . . . . ?
Mn1 N32 C33 C36 -11(4) . . . . ?
C1 N11 N12 Mn1 21(3) . . . . ?
C1 N11 N12 C13 176(2) . . . . ?
C1 N11 C15 C14 -176(3) . . . . ?
C1 N11 C15 C17 14(4) . . . . ?
C1 N31 N32 Mn1 18(2) . . . . ?
C1 N31 N32 C33 -175.8(19) . . . . ?
C1 N31 C35 C34 168(2) . . . . ?
C1 N31 C35 C37 -5(4) . . . . ?
Cu3 N62 C63 C64 160(2) . . . . ?
Cu3 N62 C63 C66 -17(4) . . . . ?
N11 C1 N31 N32 52(3) . . . . ?
N11 C1 N31 C35 -121(3) . . . . ?
N11 N12 C13 C14 0(3) . . . . ?
N11 N12 C13 C16 -174.4(19) . . . . ?
N12 N11 C15 C14 -4(3) . . . . ?
N12 N11 C15 C17 -174(2) . . . . ?
N12 C13 C14 C15 -2(3) . . . . ?
N12 C13 C14 C21 -178(3) . . . . ?
C13 C14 C15 N11 4(3) . . . . ?
C13 C14 C15 C17 173(3) . . . . ?
C13 C14 C21 C22 -128(3) . . . . ?
C13 C14 C21 C26 47(4) . . . . ?
C14 C21 C22 C23 175(2) . . . . ?
C14 C21 C26 C25 -169(2) . . . . ?
C15 N11 N12 Mn1 -152.3(16) . . . . ?
C15 N11 N12 C13 3(3) . . . . ?
C15 C14 C21 C22 58(4) . . . . ?
C15 C14 C21 C26 -127(3) . . . . ?
C16 C13 C14 C15 171(3) . . . . ?
C16 C13 C14 C21 -5(5) . . . . ?
C21 C14 C15 N11 180(3) . . . . ?
C21 C14 C15 C17 -12(5) . . . . ?
C21 C22 C23 C24 -6(4) . . . . ?
C22 C21 C26 C25 6(4) . . . . ?
C22 C23 C24 C25 7(4) . . . . ?
C22 C23 C24 C27 -176(2) . . . . ?
C23 C24 C25 C26 -1(4) . . . . ?
C23 C24 C27 O28 -1(4) . . . . ?
C23 C24 C27 O29 174(2) . . . . ?
C24 C25 C26 C21 -6(4) . . . . ?
C24 C27 O28 Mn1 -180(2) . . . 1_455 ?
C24 C27 O29 Mn1 178.7(17) . . . 1_455 ?
C24 C27 O29 Mn2 -63(3) . . . 1_455 ?
C25 C24 C27 O28 176(3) . . . . ?
C25 C24 C27 O29 -9(4) . . . . ?
C26 C21 C22 C23 0(4) . . . . ?
C27 C24 C25 C26 -178(2) . . . . ?
O28 C27 O29 Mn1 -6(3) . . . 1_455 ?
O28 C27 O29 Mn2 112(3) . . . 1_455 ?
O29 C27 O28 Mn1 5(2) . . . 1_455 ?
N31 C1 N11 N12 -79(2) . . . . ?
N31 C1 N11 C15 92(3) . . . . ?
N31 N32 C33 C34 7(2) . . . . ?
N31 N32 C33 C36 -172(2) . . . . ?
N32 N31 C35 C34 -6(3) . . . . ?
N32 N31 C35 C37 -179(2) . . . . ?
N32 C33 C34 C35 -11(3) . . . . ?
N32 C33 C34 C41 175(2) . . . . ?
C33 C34 C35 N31 10(3) . . . . ?
C33 C34 C35 C37 -178(3) . . . . ?
C33 C34 C41 C42 33(4) . . . . ?
C33 C34 C41 C46 -152(2) . . . . ?
C34 C41 C42 C43 176(3) . . . . ?
C34 C41 C46 C45 -176(2) . . . . ?
C35 N31 N32 Mn1 -167.3(15) . . . . ?
C35 N31 N32 C33 -1(3) . . . . ?
C35 C34 C41 C42 -139(3) . . . . ?
C35 C34 C41 C46 36(4) . . . . ?
C36 C33 C34 C35 167(3) . . . . ?
C36 C33 C34 C41 -6(5) . . . . ?
C41 C34 C35 N31 -177(2) . . . . ?
C41 C34 C35 C37 -5(5) . . . . ?
C41 C42 C43 C44 0(4) . . . . ?
C42 C41 C46 C45 -1(4) . . . . ?
C42 C43 C44 C45 -3(4) . . . . ?
C42 C43 C44 C47 -177(2) . . . . ?
C43 C44 C45 C46 4(3) . . . . ?
C43 C44 C47 O48 175(2) . . . . ?
C43 C44 C47 O49 -10(4) . . . . ?
C44 C45 C46 C41 -3(4) . . . . ?
C44 C47 O48 Mn1 173.5(16) . . . 1_554 ?
C44 C47 O49 Mn2 167(2) . . . 1_554 ?
C45 C44 C47 O48 2(4) . . . . ?
C45 C44 C47 O49 177(2) . . . . ?
C46 C41 C42 C43 2(4) . . . . ?
C47 C44 C45 C46 179(2) . . . . ?
O48 C47 O49 Mn2 -19(6) . . . 1_554 ?
O49 C47 O48 Mn1 -1(4) . . . 1_554 ?
C51 N61 N62 Cu3 14(4) . . . . ?
C51 N61 N62 C63 179(3) . . . . ?
C51 N61 C65 C64 -179(3) . . . . ?
C51 N61 C65 C67 -1(4) . . . . ?
N61 C51 N61 N62 -57(5) 4_565 . . . ?
N61 C51 N61 C65 123(3) 4_565 . . . ?
N61 N62 C63 C64 0(4) . . . . ?
N61 N62 C63 C66 -178(2) . . . . ?
N62 N61 C65 C64 1(3) . . . . ?
N62 N61 C65 C67 179(2) . . . . ?
N62 C63 C64 C65 1(4) . . . . ?
N62 C63 C64 C71 -175(3) . . . . ?
C63 C64 C65 N61 -2(3) . . . . ?
C63 C64 C65 C67 -178(3) . . . . ?
C63 C64 C71 C72 111(4) . . . . ?
C63 C64 C71 C76 -53(4) . . . . ?
C64 C71 C72 C73 -174(3) . . . . ?
C64 C71 C76 C75 176(2) . . . . ?
C65 N61 N62 Cu3 -165.8(16) . . . . ?
C65 N61 N62 C63 -1(3) . . . . ?
C65 C64 C71 C72 -64(4) . . . . ?
C65 C64 C71 C76 131(3) . . . . ?
C66 C63 C64 C65 178(3) . . . . ?
C66 C63 C64 C71 2(6) . . . . ?
C71 C64 C65 N61 175(2) . . . . ?
C71 C64 C65 C67 -2(5) . . . . ?
C71 C72 C73 C74 5(5) . . . . ?
C72 C71 C76 C75 10(4) . . . . ?
C72 C73 C74 C75 2(4) . . . . ?
C72 C73 C74 C77 -174(3) . . . . ?
C73 C74 C75 C76 -1(4) . . . . ?
C73 C74 C77 O78 -25(4) . . . . ?
C73 C74 C77 O79 170(3) . . . . ?
C74 C75 C76 C71 -4(4) . . . . ?
C74 C77 O78 Mn2 173(2) . . . . ?
C74 C77 O79 Mn1 173.5(18) . . . . ?
C75 C74 C77 O78 159(3) . . . . ?
C75 C74 C77 O79 -5(4) . . . . ?
C76 C71 C72 C73 -11(4) . . . . ?
C77 C74 C75 C76 174(3) . . . . ?
O78 C77 O79 Mn1 10(4) . . . . ?
O79 C77 O78 Mn2 -23(5) . . . . ?

loop_
_smtbx_masks_void_nr
_smtbx_masks_void_average_x
_smtbx_masks_void_average_y
_smtbx_masks_void_average_z
_smtbx_masks_void_volume
_smtbx_masks_void_count_electrons
_smtbx_masks_void_content
1 -0.766 0.025 -0.930 2634.4 0.0 '4 cyclohexane'
